data_4327327
loop_
_publ_author_name
'Matthew A. Gave'
'Daniel Bilc'
'S. D. Mahanti'
'Jean D. Breshears'
'Mercouri G. Kanatzidis'

_publ_section_title
;
 On the Lamellar Compounds CuBiP2Se6, AgBiP2Se6 and AgBiP2S6.
 Antiferroelectric Phase Transitions Due to Cooperative Cu+ and Bi3+ Ion
 Motion
;
_journal_name_full 'Inorganic Chemistry'
_journal_page_first 5293
_journal_page_last 5303
_journal_paper_doi 10.1021/ic050357+
_journal_volume 44
_journal_year 2005
_chemical_formula_sum 'Ag Bi P2 Se6'
_chemical_formula_weight 852.55
_chemical_name_systematic
; 
 ? 
;
_space_group_IT_number 148
_symmetry_cell_setting trigonal
_symmetry_space_group_name_Hall '-R 3'
_symmetry_space_group_name_H-M 'R -3 :H'
_atom_sites_solution_hydrogens geom
_atom_sites_solution_primary direct
_atom_sites_solution_secondary difmap
_audit_creation_method SHELXL-97
_cell_angle_alpha 90.00
_cell_angle_beta 90.00
_cell_angle_gamma 120.00
_cell_formula_units_Z 6
_cell_length_a 6.6524(13)
_cell_length_b 6.6524(13)
_cell_length_c 39.615(15)
_cell_measurement_temperature 293(2)
_cell_volume 1518.3(7)
_computing_structure_refinement 'SHELXL-97 (Sheldrick, 1997)'
_computing_structure_solution 'SHELXS-97 (Sheldrick, 1990)'
_diffrn_ambient_temperature 293(2)
_diffrn_measured_fraction_theta_full 0.998
_diffrn_measured_fraction_theta_max 0.998
_diffrn_radiation_monochromator graphite
_diffrn_radiation_source 'fine-focus sealed tube'
_diffrn_radiation_type MoK\a
_diffrn_radiation_wavelength 0.71073
_diffrn_reflns_av_R_equivalents 0.0584
_diffrn_reflns_av_sigmaI/netI 0.0398
_diffrn_reflns_limit_h_max 7
_diffrn_reflns_limit_h_min -7
_diffrn_reflns_limit_k_max 7
_diffrn_reflns_limit_k_min -7
_diffrn_reflns_limit_l_max 43
_diffrn_reflns_limit_l_min -43
_diffrn_reflns_number 3000
_diffrn_reflns_theta_full 23.22
_diffrn_reflns_theta_max 23.22
_diffrn_reflns_theta_min 1.54
_exptl_absorpt_coefficient_mu 41.116
_exptl_crystal_density_diffrn 5.595
_exptl_crystal_F_000 2184
_refine_diff_density_max 1.494
_refine_diff_density_min -1.576
_refine_diff_density_rms 0.375
_refine_ls_extinction_coef 0.00008(4)
_refine_ls_extinction_expression Fc^*^=kFc[1+0.001xFc^2^\l^3^/sin(2\q)]^-1/4^
_refine_ls_extinction_method SHELXL
_refine_ls_goodness_of_fit_ref 1.124
_refine_ls_hydrogen_treatment mixed
_refine_ls_matrix_type full
_refine_ls_number_parameters 32
_refine_ls_number_reflns 498
_refine_ls_number_restraints 0
_refine_ls_restrained_S_all 1.124
_refine_ls_R_factor_all 0.0446
_refine_ls_R_factor_gt 0.0370
_refine_ls_shift/su_max 0.000
_refine_ls_shift/su_mean 0.000
_refine_ls_structure_factor_coef Fsqd
_refine_ls_weighting_details 'calc w=1/[\s^2^(Fo^2^)+(0.0591P)^2^+0.0000P] where P=(Fo^2^+2Fc^2^)/3'
_refine_ls_weighting_scheme calc
_refine_ls_wR_factor_gt 0.0936
_refine_ls_wR_factor_ref 0.0982
_reflns_number_gt 428
_reflns_number_total 498
_reflns_threshold_expression >2sigma(I)
_cod_data_source_file ic0503572Bsi20050308_041727.cif
_cod_data_source_block 1mg19_4m
_cod_original_cell_volume 1518.2(7)
_cod_original_sg_symbol_H-M 'R -3'
_cod_database_code 4327327

loop_
_symmetry_equiv_pos_as_xyz
'x, y, z'
'-y, x-y, z'
'-x+y, -x, z'
'x+2/3, y+1/3, z+1/3'
'-y+2/3, x-y+1/3, z+1/3'
'-x+y+2/3, -x+1/3, z+1/3'
'x+1/3, y+2/3, z+2/3'
'-y+1/3, x-y+2/3, z+2/3'
'-x+y+1/3, -x+2/3, z+2/3'
'-x, -y, -z'
'y, -x+y, -z'
'x-y, x, -z'
'-x+2/3, -y+1/3, -z+1/3'
'y+2/3, -x+y+1/3, -z+1/3'
'x-y+2/3, x+1/3, -z+1/3'
'-x+1/3, -y+2/3, -z+2/3'
'y+1/3, -x+y+2/3, -z+2/3'
'x-y+1/3, x+2/3, -z+2/3'

loop_
_atom_site_label
_atom_site_type_symbol
_atom_site_fract_x
_atom_site_fract_y
_atom_site_fract_z
_atom_site_U_iso_or_equiv
_atom_site_adp_type
_atom_site_occupancy
_atom_site_symmetry_multiplicity
_atom_site_calc_flag
_atom_site_refinement_flags
Bi Bi 0.0000 0.0000 0.08799(2) 0.0233(4) Uani 1 3 d S
Se1 Se 0.3749(2) 0.3761(2) 0.12784(3) 0.0255(5) Uani 1 1 d .
Se2 Se 0.34312(19) 0.0328(2) 0.03791(3) 0.0235(5) Uani 1 1 d .
P1 P 0.6667 0.3333 0.05547(15) 0.0185(12) Uani 1 3 d S
P2 P 0.6667 0.3333 0.11230(15) 0.0176(12) Uani 1 3 d S
Ag Ag 0.3333 -0.3333 0.07226(8) 0.0635(8) Uani 1 3 d S

loop_
_atom_site_aniso_label
_atom_site_aniso_U_11
_atom_site_aniso_U_22
_atom_site_aniso_U_33
_atom_site_aniso_U_23
_atom_site_aniso_U_13
_atom_site_aniso_U_12
Bi 0.0201(4) 0.0201(4) 0.0297(7) 0.000 0.000 0.0101(2)
Se1 0.0230(7) 0.0300(8) 0.0250(10) -0.0068(6) 0.0000(5) 0.0144(6)
Se2 0.0211(8) 0.0225(7) 0.0220(9) -0.0053(5) -0.0015(5) 0.0072(6)
P1 0.0195(18) 0.0195(18) 0.016(3) 0.000 0.000 0.0097(9)
P2 0.0179(17) 0.0179(17) 0.017(3) 0.000 0.000 0.0090(9)
Ag 0.0498(10) 0.0498(10) 0.091(2) 0.000 0.000 0.0249(5)

loop_
_atom_type_symbol
_atom_type_description
_atom_type_scat_dispersion_real
_atom_type_scat_dispersion_imag
_atom_type_scat_source
P P 0.1023 0.0942 'International Tables Vol C Tables 4.2.6.8 and 6.1.1.4'
Se Se -0.0929 2.2259 'International Tables Vol C Tables 4.2.6.8 and 6.1.1.4'
Ag Ag -0.8971 1.1015 'International Tables Vol C Tables 4.2.6.8 and 6.1.1.4'
Bi Bi -4.1077 10.2566 'International Tables Vol C Tables 4.2.6.8 and 6.1.1.4'

loop_
_geom_angle_atom_site_label_1
_geom_angle_atom_site_label_2
_geom_angle_atom_site_label_3
_geom_angle
_geom_angle_site_symmetry_1
_geom_angle_site_symmetry_3
Se2 Bi Se2 79.70(5) 3 .
Se2 Bi Se2 79.70(5) 3 2
Se2 Bi Se2 79.70(5) . 2
Se2 Bi Se1 95.35(4) 3 2
Se2 Bi Se1 169.31(4) . 2
Se2 Bi Se1 90.14(4) 2 2
Se2 Bi Se1 169.31(4) 3 .
Se2 Bi Se1 90.14(4) . .
Se2 Bi Se1 95.35(4) 2 .
Se1 Bi Se1 94.12(4) 2 .
Se2 Bi Se1 90.14(4) 3 3
Se2 Bi Se1 95.35(4) . 3
Se2 Bi Se1 169.31(4) 2 3
Se1 Bi Se1 94.12(4) 2 3
Se1 Bi Se1 94.12(4) . 3
P2 Se1 Bi 99.66(10) . .
P2 Se1 Ag 104.38(14) . 1_565
Bi Se1 Ag 81.05(5) . 1_565
P1 Se2 Ag 103.14(10) . .
P1 Se2 Bi 102.98(13) . .
Ag Se2 Bi 85.83(6) . .
Se2 P1 Se2 110.43(14) 2_655 .
Se2 P1 Se2 110.43(14) 2_655 3_665
Se2 P1 Se2 110.43(14) . 3_665
Se2 P1 P2 108.49(15) 2_655 .
Se2 P1 P2 108.49(15) . .
Se2 P1 P2 108.49(15) 3_665 .
Se1 P2 Se1 112.40(13) 2_655 3_665
Se1 P2 Se1 112.40(13) 2_655 .
Se1 P2 Se1 112.40(13) 3_665 .
Se1 P2 P1 106.36(15) 2_655 .
Se1 P2 P1 106.36(15) 3_665 .
Se1 P2 P1 106.36(15) . .
Se2 Ag Se2 97.81(8) 3_655 2_545
Se2 Ag Se2 97.81(8) 3_655 .
Se2 Ag Se2 97.81(8) 2_545 .
Se2 Ag Se1 89.42(4) 3_655 1_545
Se2 Ag Se1 97.64(4) 2_545 1_545
Se2 Ag Se1 161.87(10) . 1_545
Se2 Ag Se1 161.87(10) 3_655 3
Se2 Ag Se1 89.41(4) 2_545 3
Se2 Ag Se1 97.64(4) . 3
Se1 Ag Se1 73.10(8) 1_545 3
Se2 Ag Se1 97.64(4) 3_655 2_655
Se2 Ag Se1 161.87(10) 2_545 2_655
Se2 Ag Se1 89.41(4) . 2_655
Se1 Ag Se1 73.10(8) 1_545 2_655
Se1 Ag Se1 73.10(8) 3 2_655

loop_
_geom_bond_atom_site_label_1
_geom_bond_atom_site_label_2
_geom_bond_distance
_geom_bond_site_symmetry_2
Bi Se2 2.9487(15) 3
Bi Se2 2.9487(15) .
Bi Se2 2.9487(15) 2
Bi Se1 2.9549(15) 2
Bi Se1 2.9550(15) .
Bi Se1 2.9550(15) 3
Se1 P2 2.186(2) .
Se1 Ag 3.033(3) 1_565
Se2 P1 2.193(2) .
Se2 Ag 2.762(2) .
P1 Se2 2.193(2) 2_655
P1 Se2 2.193(2) 3_665
P1 P2 2.251(9) .
P2 Se1 2.186(2) 2_655
P2 Se1 2.186(2) 3_665
Ag Se2 2.762(2) 3_655
Ag Se2 2.762(2) 2_545
Ag Se1 3.032(3) 1_545
Ag Se1 3.032(3) 3
Ag Se1 3.032(3) 2_655
